data_4022998
loop_
_publ_author_name
'Sylvie Pailloux'
'Iris Binyamin'
'Lorraine M. Deck'
'Brian M. Rapko'
'Benjamin P. Hay'
'Eileen N. Duesler'
'Robert T. Paine'

_publ_section_title
;
 Oxidation Reactivity Channels for 2-(Pyridin-2-yl)-N,N-diphenylacetamides
;
_journal_name_full 'Journal of Organic Chemistry'
_journal_page_first 9195
_journal_page_last 9202
_journal_paper_doi 10.1021/jo701408y
_journal_volume 72
_journal_year 2007
_chemical_formula_moiety 'C19 H16 N2 O'
_chemical_formula_sum 'C19 H16 N2 O'
_chemical_formula_weight 288.34
_chemical_name_systematic
; 
 ? 
;
_space_group_IT_number 14
_symmetry_cell_setting monoclinic
_symmetry_space_group_name_Hall '-P 2yn'
_symmetry_space_group_name_H-M 'P 1 21/n 1'
_atom_sites_solution_hydrogens difmap
_atom_sites_solution_primary direct
_atom_sites_solution_secondary difmap
_audit_creation_method SHELXL-97
_cell_angle_alpha 90.00
_cell_angle_beta 98.021(9)
_cell_angle_gamma 90.00
_cell_formula_units_Z 4
_cell_length_a 10.1537(10)
_cell_length_b 11.5135(13)
_cell_length_c 12.8787(12)
_cell_measurement_reflns_used 53
_cell_measurement_temperature 293(2)
_cell_measurement_theta_max 12.39
_cell_measurement_theta_min 3.19
_cell_volume 1490.9(3)
_computing_cell_refinement 'Bruker XSCANS'
_computing_data_collection 'Bruker XSCANS'
_computing_data_reduction 'Bruker SHELXTL'
_computing_molecular_graphics 'Bruker SHELXTL'
_computing_publication_material 'Bruker SHELXTL'
_computing_structure_refinement 'SHELXL-97 (Sheldrick, 1997)'
_computing_structure_solution 'SHELXS-97 (Sheldrick, 1990)'
_diffrn_ambient_temperature 293(2)
_diffrn_measured_fraction_theta_full 1.000
_diffrn_measured_fraction_theta_max 1.000
_diffrn_measurement_device_type 'Bruker P4'
_diffrn_measurement_method '\w scans'
_diffrn_radiation_monochromator graphite
_diffrn_radiation_source 'fine-focus sealed tube'
_diffrn_radiation_type MoK\a
_diffrn_radiation_wavelength 0.71073
_diffrn_reflns_av_R_equivalents 0.0447
_diffrn_reflns_av_sigmaI/netI 0.0350
_diffrn_reflns_limit_h_max 12
_diffrn_reflns_limit_h_min -12
_diffrn_reflns_limit_k_max 13
_diffrn_reflns_limit_k_min -13
_diffrn_reflns_limit_l_max 15
_diffrn_reflns_limit_l_min -15
_diffrn_reflns_number 10805
_diffrn_reflns_theta_full 25.50
_diffrn_reflns_theta_max 25.50
_diffrn_reflns_theta_min 2.38
_diffrn_standards_decay_% 0.0
_diffrn_standards_interval_count 97
_diffrn_standards_number 3
_exptl_absorpt_coefficient_mu 0.081
_exptl_absorpt_correction_T_max 0.980
_exptl_absorpt_correction_T_min 0.979
_exptl_absorpt_correction_type gaussian
_exptl_absorpt_process_details XPREP,XSCANS,Bruker
_exptl_crystal_colour gold
_exptl_crystal_density_diffrn 1.285
_exptl_crystal_density_method 'not measured'
_exptl_crystal_description prism
_exptl_crystal_F_000 608
_exptl_crystal_size_max .34
_exptl_crystal_size_mid .21
_exptl_crystal_size_min .21
_refine_diff_density_max 0.133
_refine_diff_density_min -0.108
_refine_diff_density_rms 0.028
_refine_ls_extinction_method none
_refine_ls_goodness_of_fit_ref 1.020
_refine_ls_hydrogen_treatment refall
_refine_ls_matrix_type full
_refine_ls_number_parameters 265
_refine_ls_number_reflns 2776
_refine_ls_number_restraints 0
_refine_ls_restrained_S_all 1.020
_refine_ls_R_factor_all 0.0655
_refine_ls_R_factor_gt 0.0372
_refine_ls_shift/su_max 0.000
_refine_ls_shift/su_mean 0.000
_refine_ls_structure_factor_coef Fsqd
_refine_ls_weighting_details 'calc w=1/[\s^2^(Fo^2^)+(0.0333P)^2^+0.2182P] where P=(Fo^2^+2Fc^2^)/3'
_refine_ls_weighting_scheme calc
_refine_ls_wR_factor_gt 0.0786
_refine_ls_wR_factor_ref 0.0963
_reflns_number_gt 1841
_reflns_number_total 2776
_reflns_threshold_expression >2sigma(I)
_cod_data_source_file jo701408y-File007.cif
_cod_data_source_block rtp044
_cod_depositor_comments
;
The following automatic conversions were performed:
'_symmetry_cell_setting' value 'Monoclinic' changed to 'monoclinic'
according to '/home/saulius/struct/CIF-dictionaries/cif_core.dic'
dictionary named 'cif_core.dic' version 2.4.1 from 2010-06-29.

Automatic conversion script
Id: cif_fix_enum 1527 2010-12-29 10:47:43Z saulius 
;
_cod_original_sg_symbol_H-M 'P 21/n'
_cod_database_code 4022998

loop_
_symmetry_equiv_pos_as_xyz
'x, y, z'
'-x+1/2, y+1/2, -z+1/2'
'-x, -y, -z'
'x-1/2, -y-1/2, z-1/2'

loop_
_atom_site_label
_atom_site_type_symbol
_atom_site_fract_x
_atom_site_fract_y
_atom_site_fract_z
_atom_site_U_iso_or_equiv
_atom_site_adp_type
_atom_site_occupancy
_atom_site_symmetry_multiplicity
_atom_site_calc_flag
O O 0.32993(14) 0.06706(11) 0.62169(10) 0.0657(8) Uani 1 1 d
N1 N 0.46072(13) 0.22154(12) 0.66921(10) 0.0475(8) Uani 1 1 d
N2 N 0.36778(15) -0.09309(13) 0.86562(12) 0.0607(8) Uani 1 1 d
C1 C 0.38525(17) 0.12930(15) 0.69114(13) 0.0486(8) Uani 1 1 d
C2 C 0.3724(2) 0.10475(17) 0.80481(15) 0.0551(8) Uani 1 1 d
C3 C 0.44378(17) -0.00400(15) 0.84603(12) 0.0479(8) Uani 1 1 d
C4 C 0.5808(2) -0.0087(2) 0.86731(16) 0.0649(9) Uani 1 1 d
C5 C 0.6416(2) -0.1080(2) 0.90991(17) 0.0725(9) Uani 1 1 d
C6 C 0.5640(2) -0.19973(19) 0.93030(16) 0.0686(9) Uani 1 1 d
C7 C 0.4294(3) -0.18889(18) 0.90730(16) 0.0687(9) Uani 1 1 d
C8 C 0.51841(16) 0.30494(14) 0.74610(12) 0.0453(8) Uani 1 1 d
C9 C 0.65349(18) 0.30297(17) 0.77906(15) 0.0546(8) Uani 1 1 d
C10 C 0.7089(2) 0.38258(19) 0.85265(16) 0.0646(9) Uani 1 1 d
C11 C 0.6305(2) 0.46348(18) 0.89243(15) 0.0621(9) Uani 1 1 d
C12 C 0.4961(2) 0.46637(17) 0.85830(14) 0.0581(9) Uani 1 1 d
C13 C 0.43894(19) 0.38701(15) 0.78485(13) 0.0515(8) Uani 1 1 d
C14 C 0.48010(16) 0.24554(14) 0.56198(12) 0.0462(8) Uani 1 1 d
C15 C 0.42662(19) 0.34474(16) 0.51356(14) 0.0548(8) Uani 1 1 d
C16 C 0.4493(2) 0.37081(18) 0.41261(15) 0.0604(9) Uani 1 1 d
C17 C 0.5243(2) 0.29722(19) 0.36077(16) 0.0630(9) Uani 1 1 d
C18 C 0.5767(2) 0.19755(19) 0.40907(16) 0.0636(9) Uani 1 1 d
C19 C 0.55481(18) 0.17096(17) 0.50988(15) 0.0548(8) Uani 1 1 d
H2A H 0.4063(18) 0.1694(17) 0.8507(15) 0.066(6) Uiso 1 1 d
H2B H 0.280(2) 0.0951(17) 0.8101(16) 0.078(7) Uiso 1 1 d
H4 H 0.633(2) 0.057(2) 0.8515(16) 0.087(7) Uiso 1 1 d
H5 H 0.740(2) -0.1101(19) 0.9263(17) 0.093(7) Uiso 1 1 d
H6 H 0.604(2) -0.2696(18) 0.9621(16) 0.073(6) Uiso 1 1 d
H7 H 0.370(2) -0.253(2) 0.9201(17) 0.090(7) Uiso 1 1 d
H9 H 0.7077(18) 0.2455(16) 0.7491(14) 0.060(5) Uiso 1 1 d
H10 H 0.804(2) 0.3820(17) 0.8752(15) 0.078(6) Uiso 1 1 d
H11 H 0.670(2) 0.5180(18) 0.9422(16) 0.077(6) Uiso 1 1 d
H12 H 0.436(2) 0.5226(18) 0.8828(15) 0.076(6) Uiso 1 1 d
H13 H 0.3437(19) 0.3910(14) 0.7581(13) 0.058(5) Uiso 1 1 d
H15 H 0.3737(18) 0.3966(16) 0.5499(14) 0.063(5) Uiso 1 1 d
H16 H 0.411(2) 0.4428(18) 0.3777(16) 0.078(6) Uiso 1 1 d
H17 H 0.5410(19) 0.3183(17) 0.2901(17) 0.078(6) Uiso 1 1 d
H18 H 0.6263(19) 0.1467(18) 0.3734(15) 0.073(6) Uiso 1 1 d
H19 H 0.5912(19) 0.1023(17) 0.5446(14) 0.067(6) Uiso 1 1 d

loop_
_atom_site_aniso_label
_atom_site_aniso_U_11
_atom_site_aniso_U_22
_atom_site_aniso_U_33
_atom_site_aniso_U_23
_atom_site_aniso_U_13
_atom_site_aniso_U_12
O 0.0765(11) 0.0614(11) 0.0561(10) -0.0030(6) -0.0022(7) -0.0167(7)
N1 0.0534(11) 0.0476(11) 0.0410(11) -0.0024(6) 0.0054(6) -0.0041(7)
N2 0.0628(12) 0.0577(12) 0.0594(12) 0.0068(8) 0.0003(8) -0.0085(8)
C1 0.0487(12) 0.0483(12) 0.0477(12) 0.0026(8) 0.0022(8) 0.0023(8)
C2 0.0612(14) 0.0541(13) 0.0512(13) 0.0048(9) 0.0122(9) 0.0011(9)
C3 0.0542(13) 0.0506(12) 0.0386(11) 0.0001(7) 0.0060(7) -0.0028(8)
C4 0.0575(14) 0.0684(15) 0.0692(15) 0.0070(11) 0.0101(10) -0.0026(10)
C5 0.0625(15) 0.0834(18) 0.0699(15) 0.0045(12) 0.0035(11) 0.0147(12)
C6 0.0925(19) 0.0561(14) 0.0537(14) -0.0006(10) -0.0025(11) 0.0153(12)
C7 0.0870(18) 0.0536(14) 0.0619(14) 0.0062(10) -0.0021(11) -0.0103(11)
C8 0.0483(12) 0.0467(12) 0.0397(11) -0.0008(7) 0.0022(7) -0.0003(8)
C9 0.0490(13) 0.0592(13) 0.0554(13) -0.0053(9) 0.0062(8) 0.0048(9)
C10 0.0490(13) 0.0740(16) 0.0668(15) -0.0076(10) -0.0067(9) -0.0034(10)
C11 0.0692(15) 0.0606(14) 0.0526(13) -0.0116(9) -0.0050(10) -0.0051(10)
C12 0.0666(15) 0.0546(13) 0.0521(13) -0.0090(9) 0.0048(9) 0.0057(10)
C13 0.0489(13) 0.0552(13) 0.0489(12) -0.0014(8) 0.0014(8) 0.0017(8)
C14 0.0485(12) 0.0479(12) 0.0416(12) -0.0046(7) 0.0042(7) -0.0048(8)
C15 0.0628(14) 0.0501(13) 0.0520(13) -0.0021(8) 0.0098(9) 0.0049(9)
C16 0.0730(15) 0.0559(13) 0.0517(13) 0.0050(9) 0.0066(9) -0.0050(10)
C17 0.0683(15) 0.0742(16) 0.0481(13) -0.0018(10) 0.0133(10) -0.0146(11)
C18 0.0636(14) 0.0718(15) 0.0587(14) -0.0163(11) 0.0202(10) -0.0029(11)
C19 0.0556(13) 0.0536(13) 0.0548(13) -0.0069(9) 0.0063(9) 0.0028(9)

loop_
_atom_type_symbol
_atom_type_description
_atom_type_scat_dispersion_real
_atom_type_scat_dispersion_imag
_atom_type_scat_source
C C 0.0033 0.0016 'International Tables Vol C Tables 4.2.6.8 and 6.1.1.4'
H H 0.0000 0.0000 'International Tables Vol C Tables 4.2.6.8 and 6.1.1.4'
N N 0.0061 0.0033 'International Tables Vol C Tables 4.2.6.8 and 6.1.1.4'
O O 0.0106 0.0060 'International Tables Vol C Tables 4.2.6.8 and 6.1.1.4'

loop_
_geom_angle_atom_site_label_1
_geom_angle_atom_site_label_2
_geom_angle_atom_site_label_3
_geom_angle
C1 N1 C8 124.23(14)
C1 N1 C14 120.11(13)
C8 N1 C14 115.53(13)
C3 N2 C7 117.35(17)
O C1 N1 121.38(16)
O C1 C2 120.40(17)
N1 C1 C2 118.22(16)
C3 C2 C1 113.19(15)
C3 C2 H2A 107.9(11)
C1 C2 H2A 111.7(11)
C3 C2 H2B 107.9(12)
C1 C2 H2B 107.9(12)
H2A C2 H2B 108.1(16)
N2 C3 C4 121.84(17)
N2 C3 C2 116.43(16)
C4 C3 C2 121.66(17)
C5 C4 C3 119.7(2)
C5 C4 H4 120.6(13)
C3 C4 H4 119.7(13)
C6 C5 C4 118.7(2)
C6 C5 H5 122.0(13)
C4 C5 H5 119.2(14)
C7 C6 C5 118.4(2)
C7 C6 H6 121.0(12)
C5 C6 H6 120.6(12)
N2 C7 C6 124.0(2)
N2 C7 H7 114.6(13)
C6 C7 H7 121.4(13)
C9 C8 C13 120.45(16)
C9 C8 N1 119.44(15)
C13 C8 N1 120.11(15)
C8 C9 C10 119.56(18)
C8 C9 H9 118.8(10)
C10 C9 H9 121.6(10)
C11 C10 C9 120.38(19)
C11 C10 H10 119.9(12)
C9 C10 H10 119.7(12)
C10 C11 C12 119.96(19)
C10 C11 H11 119.2(13)
C12 C11 H11 120.8(13)
C11 C12 C13 120.39(19)
C11 C12 H12 123.4(12)
C13 C12 H12 116.2(12)
C8 C13 C12 119.25(18)
C8 C13 H13 120.1(10)
C12 C13 H13 120.6(10)
C15 C14 C19 120.33(17)
C15 C14 N1 119.53(15)
C19 C14 N1 120.12(15)
C14 C15 C16 119.90(18)
C14 C15 H15 120.3(11)
C16 C15 H15 119.8(11)
C17 C16 C15 119.94(19)
C17 C16 H16 120.2(12)
C15 C16 H16 119.9(12)
C16 C17 C18 120.04(19)
C16 C17 H17 118.6(12)
C18 C17 H17 121.4(12)
C17 C18 C19 120.41(19)
C17 C18 H18 120.1(12)
C19 C18 H18 119.4(12)
C14 C19 C18 119.37(19)
C14 C19 H19 119.3(11)
C18 C19 H19 121.3(11)

loop_
_geom_bond_atom_site_label_1
_geom_bond_atom_site_label_2
_geom_bond_distance
O C1 1.2201(19)
N1 C1 1.362(2)
N1 C8 1.444(2)
N1 C14 1.448(2)
N2 C3 1.329(2)
N2 C7 1.343(2)
C1 C2 1.514(2)
C2 C3 1.506(2)
C2 H2A 0.982(19)
C2 H2B 0.96(2)
C3 C4 1.382(3)
C4 C5 1.376(3)
C4 H4 0.96(2)
C5 C6 1.365(3)
C5 H5 0.99(2)
C6 C7 1.364(3)
C6 H6 0.96(2)
C7 H7 0.98(2)
C8 C9 1.378(2)
C8 C13 1.380(2)
C9 C10 1.381(3)
C9 H9 0.975(18)
C10 C11 1.370(3)
C10 H10 0.97(2)
C11 C12 1.375(3)
C11 H11 0.95(2)
C12 C13 1.383(2)
C12 H12 0.97(2)
C13 H13 0.981(18)
C14 C15 1.376(2)
C14 C19 1.380(2)
C15 C16 1.385(3)
C15 H15 0.967(19)
C16 C17 1.373(3)
C16 H16 1.00(2)
C17 C18 1.377(3)
C17 H17 0.98(2)
C18 C19 1.382(3)
C18 H18 0.93(2)
C19 H19 0.957(19)

loop_
_geom_torsion_atom_site_label_1
_geom_torsion_atom_site_label_2
_geom_torsion_atom_site_label_3
_geom_torsion_atom_site_label_4
_geom_torsion
C8 N1 C1 O 173.88(16)
C14 N1 C1 O -1.9(2)
C8 N1 C1 C2 -6.7(2)
C14 N1 C1 C2 177.56(15)
O C1 C2 C3 69.4(2)
N1 C1 C2 C3 -110.08(19)
C7 N2 C3 C4 0.0(3)
C7 N2 C3 C2 -176.78(16)
C1 C2 C3 N2 -110.11(19)
C1 C2 C3 C4 73.1(2)
N2 C3 C4 C5 0.1(3)
C2 C3 C4 C5 176.69(18)
C3 C4 C5 C6 -0.1(3)
C4 C5 C6 C7 0.1(3)
C3 N2 C7 C6 0.0(3)
C5 C6 C7 N2 0.0(3)
C1 N1 C8 C9 107.1(2)
C14 N1 C8 C9 -77.00(19)
C1 N1 C8 C13 -74.0(2)
C14 N1 C8 C13 101.98(18)
C13 C8 C9 C10 1.1(3)
N1 C8 C9 C10 -179.95(17)
C8 C9 C10 C11 -0.3(3)
C9 C10 C11 C12 -0.6(3)
C10 C11 C12 C13 0.8(3)
C9 C8 C13 C12 -0.9(3)
N1 C8 C13 C12 -179.84(16)
C11 C12 C13 C8 -0.1(3)
C1 N1 C14 C15 113.16(18)
C8 N1 C14 C15 -63.0(2)
C1 N1 C14 C19 -68.6(2)
C8 N1 C14 C19 115.26(18)
C19 C14 C15 C16 -0.9(3)
N1 C14 C15 C16 177.31(16)
C14 C15 C16 C17 0.5(3)
C15 C16 C17 C18 0.0(3)
C16 C17 C18 C19 -0.2(3)
C15 C14 C19 C18 0.8(3)
N1 C14 C19 C18 -177.44(16)
C17 C18 C19 C14 -0.2(3)

loop_
_cod_related_entry_id
_cod_related_entry_database
_cod_related_entry_code
1 ChemSpider 21121492
